data_4071612
loop_
_publ_author_name
'Yao, Shenglai'
'Brym, Markus'
'Merz, Klaus'
'Driess, Matthias'

_publ_section_title
;
 Facile Access to a Stable Divalent Germanium Compound with a Terminal
 PH2Group and Related PR2Derivatives
;
_journal_issue 14
_journal_name_full Organometallics
_journal_page_first 3601
_journal_paper_doi 10.1021/om800269f
_journal_volume 27
_journal_year 2008
_chemical_formula_sum 'C58 H84 Ge2 N4 P2'
_chemical_formula_weight 1044.41
_chemical_name_systematic
; 
 ? 
;
_space_group_IT_number 2
_symmetry_cell_setting triclinic
_symmetry_space_group_name_Hall '-P 1'
_symmetry_space_group_name_H-M 'P -1'
_atom_sites_solution_hydrogens geom
_atom_sites_solution_primary direct
_atom_sites_solution_secondary difmap
_audit_creation_method SHELXL-97
_cell_angle_alpha 91.550(2)
_cell_angle_beta 108.361(2)
_cell_angle_gamma 111.339(2)
_cell_formula_units_Z 1
_cell_length_a 10.8175(6)
_cell_length_b 12.0783(7)
_cell_length_c 12.6434(7)
_cell_measurement_temperature 173(2)
_cell_volume 1441.49(14)
_computing_cell_refinement 'SAINT (Siemens, 1995)'
_computing_data_collection 'SMART (Siemens, 1995)'
_computing_data_reduction 'SAINT (Siemens, 1995)'
_computing_publication_material 'SHELXL-97 (Sheldrick, 1997)'
_computing_structure_refinement 'SHELXL-97 (Sheldrick, 1997)'
_computing_structure_solution 'SHELXS-97 (Sheldrick, 1990)'
_diffrn_ambient_temperature 173(2)
_diffrn_measured_fraction_theta_full 0.999
_diffrn_measured_fraction_theta_max 0.999
_diffrn_measurement_device_type 'Siemens SMART CCD'
_diffrn_measurement_method \w
_diffrn_radiation_monochromator graphite
_diffrn_radiation_source 'fine-focus sealed tube'
_diffrn_radiation_type MoK\a
_diffrn_radiation_wavelength 0.71073
_diffrn_reflns_av_R_equivalents 0.1193
_diffrn_reflns_av_sigmaI/netI 0.1790
_diffrn_reflns_limit_h_max 12
_diffrn_reflns_limit_h_min -12
_diffrn_reflns_limit_k_max 14
_diffrn_reflns_limit_k_min -14
_diffrn_reflns_limit_l_max 12
_diffrn_reflns_limit_l_min -15
_diffrn_reflns_number 9145
_diffrn_reflns_theta_full 24.99
_diffrn_reflns_theta_max 24.99
_diffrn_reflns_theta_min 1.72
_exptl_absorpt_coefficient_mu 1.136
_exptl_absorpt_correction_T_max 0.4502
_exptl_absorpt_correction_T_min 0.2505
_exptl_absorpt_correction_type empirical
_exptl_absorpt_process_details 'SADABS (Sheldrick, 1996)'
_exptl_crystal_colour red
_exptl_crystal_density_diffrn 1.203
_exptl_crystal_density_method 'not measured'
_exptl_crystal_description rod
_exptl_crystal_F_000 554
_exptl_crystal_size_max 0.36
_exptl_crystal_size_mid 0.32
_exptl_crystal_size_min 0.28
_refine_diff_density_max 1.190
_refine_diff_density_min -1.023
_refine_diff_density_rms 0.119
_refine_ls_extinction_method none
_refine_ls_goodness_of_fit_ref 0.963
_refine_ls_hydrogen_treatment mixed
_refine_ls_matrix_type full
_refine_ls_number_parameters 312
_refine_ls_number_reflns 5063
_refine_ls_number_restraints 0
_refine_ls_restrained_S_all 0.963
_refine_ls_R_factor_all 0.1493
_refine_ls_R_factor_gt 0.0721
_refine_ls_shift/su_max 0.000
_refine_ls_shift/su_mean 0.000
_refine_ls_structure_factor_coef Fsqd
_refine_ls_weighting_details 'calc w=1/[\s^2^(Fo^2^)+(0.0769P)^2^+0.0000P] where P=(Fo^2^+2Fc^2^)/3'
_refine_ls_weighting_scheme calc
_refine_ls_wR_factor_gt 0.1427
_refine_ls_wR_factor_ref 0.1739
_reflns_number_gt 2830
_reflns_number_total 5063
_reflns_threshold_expression >2sigma(I)
_cod_data_source_file om800269f-file001.cif
_cod_data_source_block COMPOUND(5)
_cod_original_sg_symbol_H-M P-1
_cod_database_code 4071612

loop_
_symmetry_equiv_pos_as_xyz
'x, y, z'
'-x, -y, -z'

loop_
_atom_site_label
_atom_site_type_symbol
_atom_site_fract_x
_atom_site_fract_y
_atom_site_fract_z
_atom_site_U_iso_or_equiv
_atom_site_adp_type
_atom_site_occupancy
_atom_site_symmetry_multiplicity
_atom_site_calc_flag
_atom_site_refinement_flags
Ge1 Ge 0.07428(8) 0.58212(7) 0.22147(6) 0.0233(2) Uani 1 1 d .
P1 P 0.10851(19) 0.56940(17) 0.04301(15) 0.0297(5) Uani 1 1 d .
N1 N 0.2617(5) 0.7191(4) 0.3105(4) 0.0232(12) Uani 1 1 d .
C1 C 0.4268(7) 0.8301(6) 0.4968(5) 0.0354(18) Uani 1 1 d .
H1A H 0.5009 0.8734 0.4666 0.053 Uiso 1 1 calc R
H1B H 0.4699 0.8107 0.5706 0.053 Uiso 1 1 calc R
H1C H 0.3763 0.8807 0.5051 0.053 Uiso 1 1 calc R
N2 N 0.1606(5) 0.4662(4) 0.2914(4) 0.0187(12) Uani 1 1 d .
C2 C 0.3244(6) 0.7157(6) 0.4170(5) 0.0217(15) Uani 1 1 d .
C3 C 0.3002(7) 0.6069(6) 0.4607(5) 0.0267(16) Uani 1 1 d .
H3 H 0.3313 0.6133 0.5406 0.032 Uiso 1 1 calc R
C4 C 0.2345(7) 0.4892(6) 0.3987(5) 0.0246(15) Uani 1 1 d .
C5 C 0.2561(8) 0.3922(6) 0.4644(6) 0.042(2) Uani 1 1 d .
H5A H 0.2201 0.3169 0.4124 0.063 Uiso 1 1 calc R
H5B H 0.2049 0.3806 0.5176 0.063 Uiso 1 1 calc R
H5C H 0.3573 0.4157 0.5062 0.063 Uiso 1 1 calc R
C6 C 0.3022(6) 0.8296(5) 0.2642(5) 0.0212(14) Uani 1 1 d .
C7 C 0.2324(7) 0.9073(6) 0.2671(5) 0.0255(16) Uani 1 1 d .
C8 C 0.2722(8) 1.0116(6) 0.2176(6) 0.0362(18) Uani 1 1 d .
H8 H 0.2269 1.0658 0.2179 0.043 Uiso 1 1 calc R
C9 C 0.3746(8) 1.0377(7) 0.1687(6) 0.0392(19) Uani 1 1 d .
H9 H 0.4001 1.1093 0.1368 0.047 Uiso 1 1 calc R
C10 C 0.4400(8) 0.9583(7) 0.1667(6) 0.0398(19) Uani 1 1 d .
H10 H 0.5109 0.9768 0.1332 0.048 Uiso 1 1 calc R
C11 C 0.4050(7) 0.8522(6) 0.2123(6) 0.0303(17) Uani 1 1 d .
C12 C 0.1160(7) 0.8811(6) 0.3172(6) 0.0309(17) Uani 1 1 d .
H12 H 0.1141 0.8118 0.3589 0.037 Uiso 1 1 calc R
C13 C -0.0269(8) 0.8445(7) 0.2233(6) 0.044(2) Uani 1 1 d .
H13A H -0.0291 0.9126 0.1834 0.066 Uiso 1 1 calc R
H13B H -0.1021 0.8208 0.2557 0.066 Uiso 1 1 calc R
H13C H -0.0414 0.7765 0.1702 0.066 Uiso 1 1 calc R
C14 C 0.1427(9) 0.9891(8) 0.4012(7) 0.057(2) Uani 1 1 d .
H14A H 0.1418 1.0575 0.3615 0.085 Uiso 1 1 calc R
H14B H 0.2350 1.0113 0.4610 0.085 Uiso 1 1 calc R
H14C H 0.0682 0.9671 0.4344 0.085 Uiso 1 1 calc R
C15 C 0.4785(7) 0.7678(6) 0.2086(6) 0.0365(18) Uani 1 1 d .
H15 H 0.4133 0.6860 0.2134 0.044 Uiso 1 1 calc R
C16 C 0.5071(9) 0.7570(9) 0.1003(7) 0.064(3) Uani 1 1 d .
H16A H 0.5772 0.8339 0.0956 0.096 Uiso 1 1 calc R
H16B H 0.4190 0.7361 0.0359 0.096 Uiso 1 1 calc R
H16C H 0.5436 0.6939 0.0990 0.096 Uiso 1 1 calc R
C17 C 0.6133(9) 0.8009(8) 0.3074(7) 0.058(3) Uani 1 1 d .
H17A H 0.6622 0.7494 0.2974 0.088 Uiso 1 1 calc R
H17B H 0.5914 0.7896 0.3769 0.088 Uiso 1 1 calc R
H17C H 0.6744 0.8854 0.3126 0.088 Uiso 1 1 calc R
C18 C 0.0975(7) 0.3476(6) 0.2257(5) 0.0224(15) Uani 1 1 d .
C19 C -0.0356(7) 0.2676(6) 0.2225(6) 0.0288(16) Uani 1 1 d .
C20 C -0.0984(7) 0.1587(6) 0.1495(6) 0.0342(18) Uani 1 1 d .
H20 H -0.1888 0.1033 0.1462 0.041 Uiso 1 1 calc R
C21 C -0.0355(8) 0.1289(6) 0.0831(6) 0.0364(19) Uani 1 1 d .
H21 H -0.0825 0.0545 0.0328 0.044 Uiso 1 1 calc R
C22 C 0.0995(8) 0.2080(6) 0.0885(6) 0.0314(17) Uani 1 1 d .
H22 H 0.1448 0.1863 0.0429 0.038 Uiso 1 1 calc R
C23 C 0.1676(7) 0.3184(6) 0.1606(5) 0.0252(16) Uani 1 1 d .
C24 C -0.1115(8) 0.2967(7) 0.2952(6) 0.0388(19) Uani 1 1 d .
H24 H -0.0490 0.3781 0.3413 0.047 Uiso 1 1 calc R
C25 C -0.2502(8) 0.3019(7) 0.2263(7) 0.049(2) Uani 1 1 d .
H25A H -0.2324 0.3718 0.1871 0.073 Uiso 1 1 calc R
H25B H -0.3012 0.3092 0.2762 0.073 Uiso 1 1 calc R
H25C H -0.3075 0.2282 0.1708 0.073 Uiso 1 1 calc R
C26 C -0.1335(10) 0.2047(8) 0.3789(7) 0.064(3) Uani 1 1 d .
H26A H -0.1655 0.2333 0.4344 0.096 Uiso 1 1 calc R
H26B H -0.0438 0.1969 0.4179 0.096 Uiso 1 1 calc R
H26C H -0.2049 0.1261 0.3369 0.096 Uiso 1 1 calc R
C27 C 0.3141(7) 0.4038(6) 0.1658(6) 0.0331(17) Uani 1 1 d .
H27 H 0.3212 0.4874 0.1841 0.040 Uiso 1 1 calc R
C28 C 0.3382(9) 0.3959(8) 0.0541(7) 0.061(3) Uani 1 1 d .
H28A H 0.3457 0.3192 0.0384 0.092 Uiso 1 1 calc R
H28B H 0.4260 0.4626 0.0585 0.092 Uiso 1 1 calc R
H28C H 0.2585 0.4010 -0.0066 0.092 Uiso 1 1 calc R
C29 C 0.4288(8) 0.3862(7) 0.2610(7) 0.055(2) Uani 1 1 d .
H29A H 0.4207 0.3029 0.2491 0.082 Uiso 1 1 calc R
H29B H 0.4178 0.4027 0.3331 0.082 Uiso 1 1 calc R
H29C H 0.5220 0.4414 0.2624 0.082 Uiso 1 1 calc R
H1 H 0.073(7) 0.659(6) 0.022(5) 0.037(18) Uiso 1 1 d .

loop_
_atom_site_aniso_label
_atom_site_aniso_U_11
_atom_site_aniso_U_22
_atom_site_aniso_U_33
_atom_site_aniso_U_23
_atom_site_aniso_U_13
_atom_site_aniso_U_12
Ge1 0.0175(4) 0.0170(4) 0.0310(4) 0.0038(3) 0.0069(3) 0.0032(3)
P1 0.0278(10) 0.0260(11) 0.0245(10) 0.0070(8) 0.0039(8) 0.0030(9)
N1 0.022(3) 0.014(3) 0.031(3) 0.001(2) 0.012(3) 0.001(2)
C1 0.030(4) 0.030(4) 0.031(4) 0.000(3) 0.004(3) 0.002(3)
N2 0.016(3) 0.014(3) 0.025(3) 0.005(2) 0.009(2) 0.004(2)
C2 0.020(3) 0.028(4) 0.016(3) 0.005(3) 0.008(3) 0.006(3)
C3 0.030(4) 0.036(4) 0.014(3) 0.002(3) 0.009(3) 0.013(3)
C4 0.021(4) 0.029(4) 0.022(4) 0.004(3) 0.007(3) 0.010(3)
C5 0.052(5) 0.032(5) 0.034(4) 0.012(3) 0.009(4) 0.012(4)
C6 0.020(3) 0.011(3) 0.022(3) 0.002(3) 0.005(3) -0.003(3)
C7 0.028(4) 0.016(4) 0.029(4) 0.006(3) 0.006(3) 0.006(3)
C8 0.039(5) 0.020(4) 0.043(5) 0.010(3) 0.011(4) 0.006(4)
C9 0.034(4) 0.031(5) 0.046(5) 0.024(4) 0.017(4) 0.003(4)
C10 0.027(4) 0.039(5) 0.047(5) 0.011(4) 0.021(4) -0.001(4)
C11 0.027(4) 0.026(4) 0.032(4) 0.008(3) 0.012(3) 0.002(3)
C12 0.033(4) 0.025(4) 0.039(4) 0.005(3) 0.019(3) 0.010(3)
C13 0.036(5) 0.046(5) 0.053(5) 0.015(4) 0.018(4) 0.017(4)
C14 0.056(6) 0.046(6) 0.077(6) 0.010(5) 0.037(5) 0.020(5)
C15 0.029(4) 0.024(4) 0.052(5) 0.005(3) 0.020(4) -0.001(3)
C16 0.055(6) 0.076(7) 0.070(6) 0.000(5) 0.042(5) 0.018(5)
C17 0.055(6) 0.067(7) 0.070(6) 0.009(5) 0.029(5) 0.037(5)
C18 0.026(4) 0.019(4) 0.022(3) 0.009(3) 0.009(3) 0.007(3)
C19 0.026(4) 0.017(4) 0.039(4) 0.011(3) 0.012(3) 0.003(3)
C20 0.023(4) 0.026(4) 0.039(4) 0.007(3) 0.006(3) -0.003(3)
C21 0.046(5) 0.020(4) 0.031(4) 0.000(3) 0.003(4) 0.010(4)
C22 0.038(4) 0.023(4) 0.037(4) 0.009(3) 0.012(3) 0.018(4)
C23 0.024(4) 0.019(4) 0.033(4) 0.011(3) 0.012(3) 0.007(3)
C24 0.038(4) 0.030(5) 0.048(5) 0.011(4) 0.026(4) 0.003(4)
C25 0.035(5) 0.045(6) 0.067(6) 0.010(4) 0.025(4) 0.011(4)
C26 0.070(6) 0.059(6) 0.069(6) 0.036(5) 0.044(5) 0.013(5)
C27 0.026(4) 0.026(4) 0.046(4) 0.007(3) 0.013(3) 0.007(3)
C28 0.055(6) 0.059(6) 0.078(7) 0.007(5) 0.051(5) 0.009(5)
C29 0.031(4) 0.047(6) 0.075(6) 0.012(5) 0.009(4) 0.012(4)

loop_
_atom_type_symbol
_atom_type_description
_atom_type_scat_dispersion_real
_atom_type_scat_dispersion_imag
_atom_type_scat_source
C C 0.0033 0.0016 'International Tables Vol C Tables 4.2.6.8 and 6.1.1.4'
H H 0.0000 0.0000 'International Tables Vol C Tables 4.2.6.8 and 6.1.1.4'
N N 0.0061 0.0033 'International Tables Vol C Tables 4.2.6.8 and 6.1.1.4'
P P 0.1023 0.0942 'International Tables Vol C Tables 4.2.6.8 and 6.1.1.4'
Ge Ge 0.1547 1.8001 'International Tables Vol C Tables 4.2.6.8 and 6.1.1.4'

loop_
_geom_angle_atom_site_label_1
_geom_angle_atom_site_label_2
_geom_angle_atom_site_label_3
_geom_angle
_geom_angle_site_symmetry_1
N2 Ge1 N1 87.9(2) .
N2 Ge1 P1 98.41(15) .
N1 Ge1 P1 98.67(16) .
P1 P1 Ge1 93.09(11) 2_565
C2 N1 C6 121.0(5) .
C2 N1 Ge1 118.8(4) .
C6 N1 Ge1 118.3(4) .
C4 N2 C18 123.1(5) .
C4 N2 Ge1 119.4(4) .
C18 N2 Ge1 114.5(4) .
N1 C2 C3 122.1(6) .
N1 C2 C1 120.2(6) .
C3 C2 C1 117.7(5) .
C2 C3 C4 127.1(6) .
N2 C4 C3 122.3(6) .
N2 C4 C5 122.1(6) .
C3 C4 C5 115.7(6) .
C7 C6 C11 122.4(6) .
C7 C6 N1 119.0(6) .
C11 C6 N1 118.5(6) .
C6 C7 C8 116.8(6) .
C6 C7 C12 123.1(6) .
C8 C7 C12 120.0(6) .
C9 C8 C7 122.2(7) .
C8 C9 C10 119.2(7) .
C9 C10 C11 122.1(7) .
C10 C11 C6 117.2(6) .
C10 C11 C15 120.6(6) .
C6 C11 C15 122.1(6) .
C13 C12 C7 110.0(6) .
C13 C12 C14 110.6(6) .
C7 C12 C14 112.0(6) .
C17 C15 C11 112.3(6) .
C17 C15 C16 109.7(6) .
C11 C15 C16 113.4(6) .
C19 C18 C23 121.5(6) .
C19 C18 N2 119.8(6) .
C23 C18 N2 118.5(6) .
C20 C19 C18 117.7(6) .
C20 C19 C24 120.1(6) .
C18 C19 C24 122.1(6) .
C21 C20 C19 122.3(7) .
C20 C21 C22 119.9(6) .
C23 C22 C21 120.2(7) .
C22 C23 C18 118.3(6) .
C22 C23 C27 119.8(6) .
C18 C23 C27 121.8(6) .
C25 C24 C19 112.6(6) .
C25 C24 C26 110.7(7) .
C19 C24 C26 110.6(6) .
C23 C27 C29 110.9(6) .
C23 C27 C28 113.4(6) .
C29 C27 C28 111.5(6) .

loop_
_geom_bond_atom_site_label_1
_geom_bond_atom_site_label_2
_geom_bond_distance
_geom_bond_site_symmetry_2
Ge1 N2 2.028(5) .
Ge1 N1 2.033(5) .
Ge1 P1 2.408(2) .
P1 P1 2.221(4) 2_565
N1 C2 1.313(7) .
N1 C6 1.447(8) .
C1 C2 1.504(9) .
N2 C4 1.301(7) .
N2 C18 1.441(8) .
C2 C3 1.407(9) .
C3 C4 1.412(9) .
C4 C5 1.499(9) .
C6 C7 1.408(8) .
C6 C11 1.411(9) .
C7 C8 1.408(9) .
C7 C12 1.520(9) .
C8 C9 1.376(10) .
C9 C10 1.388(10) .
C10 C11 1.393(10) .
C11 C15 1.511(9) .
C12 C13 1.520(9) .
C12 C14 1.539(10) .
C15 C17 1.500(10) .
C15 C16 1.508(10) .
C18 C19 1.399(9) .
C18 C23 1.396(9) .
C19 C20 1.390(9) .
C19 C24 1.520(10) .
C20 C21 1.348(10) .
C21 C22 1.404(10) .
C22 C23 1.396(9) .
C23 C27 1.523(9) .
C24 C25 1.505(10) .
C24 C26 1.562(10) .
C27 C29 1.517(10) .
C27 C28 1.521(10) .
